data_7108466
loop_
_publ_author_name
'Fei-Yan Yi'
'Jian Zhang'
'Hai-Xia Zhang'
'Zhong-Ming Sun'

_publ_section_title
;
 Chiral transformations of achiral porous metal-organic frameworks via a
 stepwise approach
;
_journal_name_full Chem.Commun.
_journal_page_first 10419
_journal_paper_doi 10.1039/c2cc35399g
_journal_volume 48
_journal_year 2012
_chemical_formula_sum 'C84 H79 Co3 N8 O27'
_chemical_formula_weight 1809.34
_chemical_name_systematic
;
?
;
_space_group_IT_number 15
_symmetry_cell_setting monoclinic
_symmetry_space_group_name_Hall '-C 2yc'
_symmetry_space_group_name_H-M 'C 1 2/c 1'
_atom_sites_solution_hydrogens geom
_atom_sites_solution_primary direct
_atom_sites_solution_secondary difmap
_audit_creation_method SHELXL-97
_cell_angle_alpha 90.00
_cell_angle_beta 99.917(2)
_cell_angle_gamma 90.00
_cell_formula_units_Z 4
_cell_length_a 24.728(3)
_cell_length_b 10.9381(13)
_cell_length_c 34.326(4)
_cell_measurement_temperature 273(2)
_cell_volume 9145.7(19)
_computing_structure_refinement 'SHELXL-97 (Sheldrick, 1997)'
_computing_structure_solution 'SHELXS-97 (Sheldrick, 1990)'
_diffrn_ambient_temperature 273(2)
_diffrn_measured_fraction_theta_full 0.992
_diffrn_measured_fraction_theta_max 0.992
_diffrn_radiation_monochromator graphite
_diffrn_radiation_source 'fine-focus sealed tube'
_diffrn_radiation_type MoK\a
_diffrn_radiation_wavelength 0.71073
_diffrn_reflns_av_R_equivalents 0.0512
_diffrn_reflns_av_sigmaI/netI 0.0684
_diffrn_reflns_limit_h_max 26
_diffrn_reflns_limit_h_min -30
_diffrn_reflns_limit_k_max 13
_diffrn_reflns_limit_k_min -9
_diffrn_reflns_limit_l_max 42
_diffrn_reflns_limit_l_min -42
_diffrn_reflns_number 24568
_diffrn_reflns_theta_full 26.16
_diffrn_reflns_theta_max 26.16
_diffrn_reflns_theta_min 1.20
_exptl_absorpt_coefficient_mu 0.616
_exptl_absorpt_correction_T_max 0.7453
_exptl_absorpt_correction_T_min 0.6636
_exptl_absorpt_correction_type multi-scan
_exptl_absorpt_process_details sadabs
_exptl_crystal_colour purple
_exptl_crystal_density_diffrn 1.314
_exptl_crystal_density_method 'not measured'
_exptl_crystal_description brick
_exptl_crystal_F_000 3744
_exptl_crystal_size_max 0.23
_exptl_crystal_size_mid 0.2
_exptl_crystal_size_min 0.2
_refine_diff_density_max 0.686
_refine_diff_density_min -0.479
_refine_diff_density_rms 0.168
_refine_ls_extinction_method none
_refine_ls_goodness_of_fit_ref 1.003
_refine_ls_hydrogen_treatment constr
_refine_ls_matrix_type full
_refine_ls_number_parameters 462
_refine_ls_number_reflns 9093
_refine_ls_number_restraints 0
_refine_ls_restrained_S_all 1.003
_refine_ls_R_factor_all 0.1022
_refine_ls_R_factor_gt 0.0635
_refine_ls_shift/su_max 0.002
_refine_ls_shift/su_mean 0.000
_refine_ls_structure_factor_coef Fsqd
_refine_ls_weighting_details 'calc w=1/[\s^2^(Fo^2^)+(0.1254P)^2^+0.0000P] where P=(Fo^2^+2Fc^2^)/3'
_refine_ls_weighting_scheme calc
_refine_ls_wR_factor_gt 0.1790
_refine_ls_wR_factor_ref 0.2074
_reflns_number_gt 5858
_reflns_number_total 9093
_reflns_threshold_expression >2sigma(I)
_cod_data_source_file c2cc35399g.txt
_cod_data_source_block 2
_cod_original_cell_volume 9145.7(18)
_cod_original_sg_symbol_H-M C2/c
_cod_database_code 7108466

loop_
_symmetry_equiv_pos_as_xyz
'x, y, z'
'-x, y, -z+1/2'
'x+1/2, y+1/2, z'
'-x+1/2, y+1/2, -z+1/2'
'-x, -y, -z'
'x, -y, z-1/2'
'-x+1/2, -y+1/2, -z'
'x+1/2, -y+1/2, z-1/2'

loop_
_atom_site_label
_atom_site_type_symbol
_atom_site_fract_x
_atom_site_fract_y
_atom_site_fract_z
_atom_site_U_iso_or_equiv
_atom_site_adp_type
_atom_site_occupancy
_atom_site_symmetry_multiplicity
_atom_site_calc_flag
_atom_site_refinement_flags
Co1 Co 0.2500 0.2500 0.5000 0.0376(2) Uani 1 2 d S
Co2 Co 0.18321(2) -0.04099(5) 0.502821(14) 0.04327(19) Uani 1 1 d .
N1 N 0.09492(18) -0.3513(4) 0.52635(14) 0.0866(14) Uani 1 1 d .
C31 C 0.1858(6) 0.0598(15) 0.7319(4) 0.207(5) Uiso 1 1 d .
N3 N 0.0437(5) -0.8274(12) 0.5737(4) 0.231(5) Uiso 1 1 d .
C43 C 0.079(2) 0.225(5) 0.8369(18) 0.60(3) Uiso 1 1 d .
C1 C 0.42619(15) 0.0514(4) 0.78453(10) 0.0450(9) Uani 1 1 d .
C2 C 0.46476(17) -0.0400(4) 0.76991(11) 0.0510(10) Uani 1 1 d .
H2A H 0.4858 -0.0839 0.7920 0.061 Uiso 1 1 calc R
H2B H 0.4441 -0.0986 0.7521 0.061 Uiso 1 1 calc R
C3 C 0.39019(16) 0.1137(4) 0.74957(10) 0.0506(10) Uani 1 1 d .
H3A H 0.3674 0.1758 0.7588 0.061 Uiso 1 1 calc R
H3B H 0.4127 0.1522 0.7326 0.061 Uiso 1 1 calc R
C4 C 0.39051(18) -0.0163(4) 0.81011(12) 0.0558(11) Uani 1 1 d .
H4A H 0.3702 -0.0817 0.7951 0.067 Uiso 1 1 calc R
H4B H 0.4132 -0.0510 0.8333 0.067 Uiso 1 1 calc R
C5 C 0.45859(17) 0.1517(4) 0.80951(11) 0.0515(10) Uani 1 1 d .
H5A H 0.4790 0.2006 0.7935 0.062 Uiso 1 1 calc R
H5B H 0.4340 0.2049 0.8209 0.062 Uiso 1 1 calc R
C6 C 0.33051(19) 0.0444(4) 0.69129(11) 0.0583(11) Uani 1 1 d .
C7 C 0.32816(19) 0.1538(4) 0.67316(12) 0.0599(11) Uani 1 1 d .
H7A H 0.3446 0.2217 0.6866 0.072 Uiso 1 1 calc R
C8 C 0.30098(18) 0.1652(4) 0.63414(11) 0.0558(11) Uani 1 1 d .
H8A H 0.3004 0.2406 0.6216 0.067 Uiso 1 1 calc R
C9 C 0.27519(17) 0.0672(4) 0.61399(11) 0.0488(10) Uani 1 1 d .
C10 C 0.2771(3) -0.0424(5) 0.63335(14) 0.092(2) Uani 1 1 d .
H10A H 0.2598 -0.1102 0.6204 0.110 Uiso 1 1 calc R
C11 C 0.3038(3) -0.0539(5) 0.67133(15) 0.108(3) Uani 1 1 d .
H11A H 0.3040 -0.1291 0.6840 0.130 Uiso 1 1 calc R
C12 C 0.24799(16) 0.0790(4) 0.57180(10) 0.0445(9) Uani 1 1 d .
C13 C 0.33002(18) 0.0503(4) 0.85399(12) 0.0598(12) Uani 1 1 d .
C14 C 0.3279(2) -0.0613(4) 0.87128(13) 0.0646(12) Uani 1 1 d .
H14A H 0.3429 -0.1295 0.8610 0.078 Uiso 1 1 calc R
C15 C 0.30304(18) -0.0722(4) 0.90436(12) 0.0577(11) Uani 1 1 d .
H15A H 0.3020 -0.1479 0.9165 0.069 Uiso 1 1 calc R
C16 C 0.27972(17) 0.0290(4) 0.91946(11) 0.0506(10) Uani 1 1 d .
C17 C 0.28299(19) 0.1400(4) 0.90139(14) 0.0648(12) Uani 1 1 d .
H17A H 0.2689 0.2091 0.9118 0.078 Uiso 1 1 calc R
C18 C 0.3068(2) 0.1513(5) 0.86812(15) 0.0738(14) Uani 1 1 d .
H18A H 0.3071 0.2263 0.8554 0.089 Uiso 1 1 calc R
C19 C 0.25179(17) 0.0181(4) 0.95442(11) 0.0494(10) Uani 1 1 d .
C20 C 0.52676(17) 0.1563(4) 0.86924(11) 0.0516(10) Uani 1 1 d .
C21 C 0.5647(2) 0.0897(5) 0.89412(14) 0.0717(14) Uani 1 1 d .
H21A H 0.5679 0.0061 0.8902 0.086 Uiso 1 1 calc R
C22 C 0.59853(19) 0.1465(5) 0.92521(13) 0.0660(13) Uani 1 1 d .
H22A H 0.6250 0.1010 0.9416 0.079 Uiso 1 1 calc R
C23 C 0.59339(16) 0.2684(4) 0.93212(11) 0.0490(10) Uani 1 1 d .
C24 C 0.55509(19) 0.3342(4) 0.90724(13) 0.0642(12) Uani 1 1 d .
H24A H 0.5512 0.4173 0.9118 0.077 Uiso 1 1 calc R
C25 C 0.5218(2) 0.2793(4) 0.87528(13) 0.0685(13) Uani 1 1 d .
H25A H 0.4965 0.3255 0.8582 0.082 Uiso 1 1 calc R
C26 C 0.63143(17) 0.3269(5) 0.96580(12) 0.0549(11) Uani 1 1 d .
C27 C 0.12609(19) -0.2845(5) 0.50746(13) 0.0629(12) Uani 1 1 d .
C28 C 0.1493(2) -0.3392(5) 0.47370(17) 0.0825(15) Uani 1 1 d .
H28A H 0.1714 -0.2793 0.4633 0.124 Uiso 1 1 calc R
H28B H 0.1198 -0.3645 0.4533 0.124 Uiso 1 1 calc R
H28C H 0.1716 -0.4087 0.4830 0.124 Uiso 1 1 calc R
C29 C 0.0817(3) -0.4795(6) 0.5155(2) 0.130(3) Uani 1 1 d .
H29A H 0.1005 -0.5033 0.4944 0.195 Uiso 1 1 calc R
H29B H 0.0428 -0.4877 0.5070 0.195 Uiso 1 1 calc R
H29C H 0.0932 -0.5310 0.5381 0.195 Uiso 1 1 calc R
C30 C 0.0710(3) -0.3004(7) 0.5576(2) 0.114(2) Uani 1 1 d .
H30A H 0.0822 -0.2166 0.5615 0.171 Uiso 1 1 calc R
H30B H 0.0830 -0.3458 0.5814 0.171 Uiso 1 1 calc R
H30C H 0.0317 -0.3045 0.5508 0.171 Uiso 1 1 calc R
N2 N 0.1744(13) -0.091(3) 0.7325(9) 0.504(16) Uiso 1 1 d .
C32 C 0.2149(10) 0.171(3) 0.7502(7) 0.357(11) Uiso 1 1 d .
C35 C 0.0877(8) -0.0492(17) 0.7942(6) 0.270(7) Uiso 1 1 d .
C36 C 0.1300(9) -0.041(2) 0.6939(7) 0.327(10) Uiso 1 1 d .
C37 C 0.1048(7) -0.9008(17) 0.5800(5) 0.278(8) Uiso 1 1 d .
C38 C 0.0240(8) -0.868(2) 0.5317(7) 0.327(10) Uiso 1 1 d .
C39 C 0.0332(18) -0.743(4) 0.6097(13) 0.50(2) Uiso 1 1 d .
C40 C 0.0643(11) -0.803(2) 0.6327(8) 0.346(13) Uiso 1 1 d .
C41 C 0.1503(8) -0.0007(18) 0.8518(6) 0.278(8) Uiso 1 1 d .
O1 O 0.5000 0.0288(4) 0.7500 0.0633(11) Uani 1 2 d S
O2 O 0.35687(14) 0.0200(3) 0.72863(8) 0.0740(10) Uani 1 1 d .
O3 O 0.35405(14) 0.0718(3) 0.82132(9) 0.0754(10) Uani 1 1 d .
O4 O 0.49545(13) 0.0892(3) 0.84026(9) 0.0692(9) Uani 1 1 d .
O5 O 0.25248(12) 0.1784(3) 0.55529(7) 0.0554(7) Uani 1 1 d .
O6 O 0.22212(13) -0.0141(3) 0.55613(8) 0.0586(8) Uani 1 1 d .
O7 O 0.22474(13) 0.1095(3) 0.96315(9) 0.0653(8) Uani 1 1 d .
O8 O 0.25448(13) -0.0765(3) 0.97406(8) 0.0628(8) Uani 1 1 d .
O9 O 0.66505(12) 0.2594(3) 0.98750(9) 0.0632(8) Uani 1 1 d .
O10 O 0.62672(13) 0.4403(3) 0.97055(9) 0.0653(8) Uani 1 1 d .
O11 O 0.13540(13) -0.1743(3) 0.51755(9) 0.0651(8) Uani 1 1 d .
O12 O 0.1434(8) 0.1647(19) 0.6972(6) 0.433(9) Uiso 1 1 d .
O13 O -0.0100(9) -0.7316(17) 0.5683(6) 0.409(9) Uiso 1 1 d .
C42 C 0.2237(10) -0.025(2) 0.7625(7) 0.335(10) Uiso 1 1 d .
N5 N 0.1022(8) 0.0712(19) 0.8266(6) 0.311(7) Uiso 1 1 d .
C44 C 0.0471(16) 0.106(5) 0.7974(12) 0.56(2) Uiso 1 1 d .
O14 O 0.1092(17) 0.184(4) 0.8655(12) 0.64(2) Uiso 1 1 d .

loop_
_atom_site_aniso_label
_atom_site_aniso_U_11
_atom_site_aniso_U_22
_atom_site_aniso_U_33
_atom_site_aniso_U_23
_atom_site_aniso_U_13
_atom_site_aniso_U_12
Co1 0.0479(4) 0.0389(4) 0.0250(3) -0.0023(3) 0.0031(3) -0.0040(3)
Co2 0.0529(3) 0.0457(3) 0.0306(3) -0.0023(2) 0.0055(2) -0.0066(2)
N1 0.077(3) 0.093(3) 0.089(3) 0.024(3) 0.011(2) -0.032(3)
C1 0.049(2) 0.059(2) 0.0277(17) -0.0029(16) 0.0091(16) -0.0050(18)
C2 0.060(2) 0.059(3) 0.037(2) -0.0004(18) 0.0153(18) -0.008(2)
C3 0.057(2) 0.064(3) 0.0302(18) 0.0036(18) 0.0040(17) -0.013(2)
C4 0.067(3) 0.065(3) 0.037(2) 0.0069(19) 0.0147(19) 0.002(2)
C5 0.058(2) 0.061(3) 0.0340(19) -0.0020(18) 0.0012(17) 0.001(2)
C6 0.073(3) 0.066(3) 0.0313(19) 0.0073(19) -0.0052(19) -0.022(2)
C7 0.080(3) 0.054(3) 0.040(2) -0.0072(19) -0.005(2) -0.011(2)
C8 0.077(3) 0.049(2) 0.036(2) 0.0040(18) -0.0031(19) -0.009(2)
C9 0.060(3) 0.053(2) 0.0328(19) 0.0023(17) 0.0070(17) -0.0116(19)
C10 0.140(5) 0.070(3) 0.048(3) 0.012(2) -0.029(3) -0.046(3)
C11 0.170(6) 0.076(4) 0.058(3) 0.029(3) -0.038(4) -0.064(4)
C12 0.050(2) 0.053(2) 0.0308(18) 0.0003(17) 0.0076(16) -0.0019(18)
C13 0.065(3) 0.072(3) 0.048(2) 0.019(2) 0.026(2) 0.010(2)
C14 0.089(3) 0.054(3) 0.060(3) 0.002(2) 0.036(3) 0.002(2)
C15 0.080(3) 0.050(2) 0.048(2) 0.0056(19) 0.026(2) 0.001(2)
C16 0.063(3) 0.051(2) 0.041(2) 0.0061(18) 0.0177(19) 0.0060(19)
C17 0.079(3) 0.056(3) 0.068(3) 0.016(2) 0.038(2) 0.016(2)
C18 0.092(4) 0.064(3) 0.075(3) 0.031(3) 0.042(3) 0.022(3)
C19 0.058(2) 0.051(3) 0.041(2) 0.0035(19) 0.0138(19) -0.003(2)
C20 0.058(2) 0.057(3) 0.036(2) -0.0044(18) -0.0006(18) 0.002(2)
C21 0.078(3) 0.057(3) 0.071(3) -0.004(2) -0.013(3) 0.013(2)
C22 0.067(3) 0.069(3) 0.053(3) 0.002(2) -0.017(2) 0.011(2)
C23 0.048(2) 0.059(3) 0.038(2) 0.0000(18) 0.0013(17) -0.0018(19)
C24 0.073(3) 0.053(3) 0.059(3) -0.006(2) -0.010(2) 0.006(2)
C25 0.076(3) 0.063(3) 0.055(3) 0.001(2) -0.021(2) 0.007(2)
C26 0.053(2) 0.072(3) 0.039(2) -0.005(2) 0.0065(19) -0.001(2)
C27 0.062(3) 0.073(3) 0.052(3) 0.011(2) 0.004(2) -0.013(2)
C28 0.089(4) 0.069(3) 0.091(4) -0.009(3) 0.020(3) -0.021(3)
C29 0.143(6) 0.086(5) 0.159(7) 0.022(5) 0.021(5) -0.060(4)
C30 0.099(5) 0.156(7) 0.096(5) 0.022(5) 0.042(4) -0.021(4)
O1 0.075(3) 0.059(3) 0.066(3) 0.000 0.040(2) 0.000
O2 0.099(2) 0.078(2) 0.0356(15) 0.0167(15) -0.0152(15) -0.0345(19)
O3 0.084(2) 0.089(2) 0.066(2) 0.0296(18) 0.0475(18) 0.0219(18)
O4 0.084(2) 0.0610(19) 0.0517(17) -0.0101(15) -0.0196(16) 0.0006(16)
O5 0.082(2) 0.0515(17) 0.0307(13) 0.0037(12) 0.0025(13) -0.0031(15)
O6 0.080(2) 0.0580(18) 0.0347(14) -0.0002(13) 0.0014(13) -0.0182(15)
O7 0.084(2) 0.061(2) 0.0590(18) 0.0069(15) 0.0350(16) 0.0169(17)
O8 0.095(2) 0.0493(17) 0.0474(16) 0.0122(14) 0.0224(16) -0.0026(15)
O9 0.0554(18) 0.080(2) 0.0482(16) 0.0032(15) -0.0077(14) 0.0013(16)
O10 0.068(2) 0.064(2) 0.0579(18) -0.0102(15) -0.0063(15) 0.0024(16)
O11 0.074(2) 0.063(2) 0.0620(18) -0.0026(16) 0.0217(15) -0.0205(16)

loop_
_atom_type_symbol
_atom_type_description
_atom_type_scat_dispersion_real
_atom_type_scat_dispersion_imag
_atom_type_scat_source
C C 0.0033 0.0016 'International Tables Vol C Tables 4.2.6.8 and 6.1.1.4'
H H 0.0000 0.0000 'International Tables Vol C Tables 4.2.6.8 and 6.1.1.4'
N N 0.0061 0.0033 'International Tables Vol C Tables 4.2.6.8 and 6.1.1.4'
O O 0.0106 0.0060 'International Tables Vol C Tables 4.2.6.8 and 6.1.1.4'
Co Co 0.3494 0.9721 'International Tables Vol C Tables 4.2.6.8 and 6.1.1.4'

loop_
_geom_angle_atom_site_label_1
_geom_angle_atom_site_label_2
_geom_angle_atom_site_label_3
_geom_angle
_geom_angle_site_symmetry_1
_geom_angle_site_symmetry_3
O5 Co1 O5 180.000(1) . 7_556
O5 Co1 O9 92.32(12) . 8_455
O5 Co1 O9 87.68(12) 7_556 8_455
O5 Co1 O9 87.68(12) . 2_656
O5 Co1 O9 92.32(12) 7_556 2_656
O9 Co1 O9 180.00(4) 8_455 2_656
O5 Co1 O8 92.98(11) . 6
O5 Co1 O8 87.02(11) 7_556 6
O9 Co1 O8 89.60(12) 8_455 6
O9 Co1 O8 90.40(12) 2_656 6
O5 Co1 O8 87.02(11) . 4_556
O5 Co1 O8 92.98(11) 7_556 4_556
O9 Co1 O8 90.40(12) 8_455 4_556
O9 Co1 O8 89.60(12) 2_656 4_556
O8 Co1 O8 180.00(14) 6 4_556
O6 Co2 O10 129.55(14) . 8_455
O6 Co2 O7 118.23(14) . 6
O10 Co2 O7 103.07(14) 8_455 6
O6 Co2 O11 95.23(12) . .
O10 Co2 O11 99.08(14) 8_455 .
O7 Co2 O11 107.24(13) 6 .
C27 N1 C30 120.7(5) . .
C27 N1 C29 121.9(6) . .
C30 N1 C29 117.4(5) . .
C32 C31 C42 90.6(15) . .
C32 C31 N2 150.2(19) . .
C42 C31 N2 59.8(13) . .
C32 C31 O12 86.7(13) . .
C42 C31 O12 177.3(17) . .
N2 C31 O12 122.8(16) . .
C38 N3 C39 147(2) . .
C38 N3 O13 87.7(13) . .
C39 N3 O13 59.5(15) . .
C38 N3 C37 96.7(13) . .
C39 N3 C37 116(2) . .
O13 N3 C37 169.6(14) . .
O14 C43 N5 70(4) . .
O14 C43 C44 116(5) . .
N5 C43 C44 49.7(18) . .
C2 C1 C3 110.3(3) . .
C2 C1 C5 110.9(3) . .
C3 C1 C5 107.4(3) . .
C2 C1 C4 109.0(3) . .
C3 C1 C4 110.5(3) . .
C5 C1 C4 108.8(3) . .
O1 C2 C1 106.5(3) . .
O2 C3 C1 106.4(3) . .
O3 C4 C1 106.4(3) . .
O4 C5 C1 105.9(3) . .
C7 C6 O2 125.8(4) . .
C7 C6 C11 119.0(4) . .
O2 C6 C11 115.2(4) . .
C6 C7 C8 119.9(4) . .
C9 C8 C7 121.3(4) . .
C10 C9 C8 117.8(4) . .
C10 C9 C12 121.2(4) . .
C8 C9 C12 121.0(4) . .
C11 C10 C9 121.1(4) . .
C10 C11 C6 121.0(5) . .
O5 C12 O6 125.9(3) . .
O5 C12 C9 117.2(3) . .
O6 C12 C9 116.8(4) . .
C14 C13 C18 121.2(4) . .
C14 C13 O3 124.2(4) . .
C18 C13 O3 114.6(4) . .
C13 C14 C15 119.3(4) . .
C14 C15 C16 120.5(4) . .
C17 C16 C15 118.4(4) . .
C17 C16 C19 120.5(4) . .
C15 C16 C19 121.1(4) . .
C16 C17 C18 121.4(4) . .
C13 C18 C17 119.1(4) . .
O8 C19 O7 121.0(4) . .
O8 C19 C16 121.3(4) . .
O7 C19 C16 117.7(4) . .
O4 C20 C21 114.3(4) . .
O4 C20 C25 125.8(4) . .
C21 C20 C25 119.9(4) . .
C20 C21 C22 120.1(4) . .
C23 C22 C21 120.7(4) . .
C22 C23 C24 118.8(4) . .
C22 C23 C26 119.1(4) . .
C24 C23 C26 122.1(4) . .
C23 C24 C25 121.2(4) . .
C20 C25 C24 119.2(4) . .
O9 C26 O10 124.7(4) . .
O9 C26 C23 117.9(4) . .
O10 C26 C23 117.4(4) . .
O11 C27 N1 119.4(5) . .
O11 C27 C28 121.0(4) . .
N1 C27 C28 119.6(5) . .
C42 N2 C36 133(3) . .
C42 N2 C31 57.3(14) . .
C36 N2 C31 75.9(18) . .
N5 C35 C44 50.2(13) . .
C40 C39 N3 91(3) . .
C40 C39 O13 150(4) . .
N3 C39 O13 62.6(19) . .
C2 O1 C2 115.7(4) . 2_656
C6 O2 C3 118.3(3) . .
C13 O3 C4 119.3(3) . .
C20 O4 C5 119.1(3) . .
C12 O5 Co1 140.3(3) . .
C12 O6 Co2 130.8(3) . .
C19 O7 Co2 102.7(3) . 6_556
C19 O8 Co1 170.7(3) . 4_546
C26 O9 Co1 134.1(3) . 2_656
C26 O10 Co2 123.6(3) . 8_556
C27 O11 Co2 135.6(3) . .
C39 O13 N3 57.9(17) . .
C31 C42 N2 62.8(15) . .
C41 N5 C44 163(3) . .
C41 N5 C35 91.5(15) . .
C44 N5 C35 74(2) . .
C41 N5 O14 88(2) . .
C44 N5 O14 105(3) . .
C35 N5 O14 169.8(19) . .
C41 N5 C43 126(3) . .
C44 N5 C43 69(2) . .
C35 N5 C43 142(3) . .
O14 N5 C43 39(2) . .
N5 C44 C43 61(2) . .
N5 C44 C35 56.2(17) . .
C43 C44 C35 117(3) . .
C43 O14 N5 72(4) . .

loop_
_geom_bond_atom_site_label_1
_geom_bond_atom_site_label_2
_geom_bond_distance
_geom_bond_site_symmetry_2
Co1 O5 2.044(3) .
Co1 O5 2.044(3) 7_556
Co1 O9 2.073(3) 8_455
Co1 O9 2.073(3) 2_656
Co1 O8 2.108(3) 6
Co1 O8 2.108(3) 4_556
Co2 O6 1.938(3) .
Co2 O10 1.964(3) 8_455
Co2 O7 1.988(3) 6
Co2 O11 1.996(3) .
N1 C27 1.312(6) .
N1 C30 1.423(8) .
N1 C29 1.473(8) .
C31 C32 1.50(3) .
C31 C42 1.58(2) .
C31 N2 1.67(3) .
C31 O12 1.85(2) .
N3 C38 1.51(2) .
N3 C39 1.60(4) .
N3 O13 1.68(2) .
N3 C37 1.692(18) .
C43 O14 1.21(7) .
C43 N5 1.83(6) .
C43 C44 1.95(6) .
C1 C2 1.525(5) .
C1 C3 1.526(5) .
C1 C5 1.531(5) .
C1 C4 1.537(5) .
C2 O1 1.413(4) .
C3 O2 1.429(5) .
C4 O3 1.417(5) .
C5 O4 1.443(5) .
C6 C7 1.345(6) .
C6 O2 1.361(5) .
C6 C11 1.381(6) .
C7 C8 1.397(5) .
C8 C9 1.372(5) .
C9 C10 1.368(6) .
C9 C12 1.493(5) .
C10 C11 1.362(7) .
C12 O5 1.241(5) .
C12 O6 1.271(5) .
C13 C14 1.363(6) .
C13 C18 1.372(6) .
C13 O3 1.377(5) .
C14 C15 1.386(6) .
C15 C16 1.389(6) .
C16 C17 1.372(6) .
C16 C19 1.489(5) .
C17 C18 1.377(6) .
C19 O8 1.230(5) .
C19 O7 1.267(5) .
C20 O4 1.365(5) .
C20 C21 1.366(6) .
C20 C25 1.370(6) .
C21 C22 1.384(6) .
C22 C23 1.364(6) .
C23 C24 1.366(6) .
C23 C26 1.502(6) .
C24 C25 1.389(6) .
C26 O9 1.256(5) .
C26 O10 1.259(5) .
C27 O11 1.264(6) .
C27 C28 1.503(7) .
N2 C42 1.62(3) .
N2 C36 1.66(3) .
C35 N5 1.72(2) .
C35 C44 1.98(5) .
C39 C40 1.20(4) .
C39 O13 1.63(4) .
C41 N5 1.56(2) .
O1 C2 1.413(4) 2_656
O7 Co2 1.988(3) 6_556
O8 Co1 2.108(3) 4_546
O9 Co1 2.073(3) 2_656
O10 Co2 1.964(3) 8_556
N5 C44 1.59(4) .
N5 O14 1.81(4) .
